data_7702985
loop_
_publ_author_name
'Goswami, Bhupendra'
'Yadav, Ravi'
'Schoo, Christoph'
'Roesky, Peter W.'

_publ_section_title
;
 Neutral and cationic enantiopure group 13 iminophosphonamide complexes.
;
_journal_issue 3
_journal_name_full 'Dalton transactions (Cambridge, England : 2003)'
_journal_page_first 675
_journal_page_last 681
_journal_paper_doi 10.1039/c9dt04082j
_journal_volume 49
_journal_year 2020
_chemical_absolute_configuration syn
_chemical_formula_moiety 'C56 H56 Cl Ga N4 P2, 0.5(C4 H10 O)'
_chemical_formula_sum 'C58 H61 Cl Ga N4 O0.5 P2'
_chemical_formula_weight 989.21
_space_group_crystal_system orthorhombic
_space_group_IT_number 18
_space_group_name_Hall 'P 2 2ab'
_space_group_name_H-M_alt 'P 21 21 2'
_atom_sites_solution_hydrogens geom
_atom_sites_solution_primary dual
_audit_creation_date 2019-07-24
_audit_creation_method
;
Olex2 1.2-alpha
(compiled 2018.07.26 svn.r3523 for OlexSys, GUI svn.r5532)
;
_audit_update_record
;
2019-10-17 deposited with the CCDC.	2019-12-06 downloaded from the CCDC.
;
_cell_angle_alpha 90
_cell_angle_beta 90
_cell_angle_gamma 90
_cell_formula_units_Z 2
_cell_length_a 18.4844(4)
_cell_length_b 14.5247(8)
_cell_length_c 10.2958(8)
_cell_measurement_reflns_used 9664
_cell_measurement_temperature 240
_cell_measurement_theta_max 26.78
_cell_measurement_theta_min 1.78
_cell_volume 2764.2(3)
_computing_cell_refinement
;
X-Area Recipe 1.33.0.0 (STOE, 2015)
;
_computing_data_collection
;
X-Area WinXpose 2.0.22.0 (STOE, 2016)
;
_computing_data_reduction
;
X-Area Integrate 1.71.0.0 (STOE, 2016)
X-Area X-Red32 1.63.2.0 (STOE, 2017) 
;
_computing_molecular_graphics 'Olex2 (Dolomanov et al., 2009)'
_computing_publication_material
;
STOE & Cie GmbH, X-Area, software package for collecting single-crystal or
multi-domain crystal data on STOE area-detector diffractometers, for image 
processing, for the correction and scaling of reflection intensities and 
for outlier rejection, version 1.77, Darmstadt 2016
;
_computing_structure_refinement 'ShelXL (Sheldrick, 2015)'
_computing_structure_solution 'ShelXT (Sheldrick, 2015)'
_diffrn_ambient_temperature 240
_diffrn_detector 'image plate (34 cm diameter)'
_diffrn_detector_area_resol_mean 6.67
_diffrn_detector_type 'STOE Imaging Plate'
_diffrn_measured_fraction_theta_full 0.994
_diffrn_measured_fraction_theta_max 0.996
_diffrn_measurement_details
;
 144 frames, detector distance = 100 mm
;
_diffrn_measurement_device '2-circle diffractometer'
_diffrn_measurement_device_type 'STOE IPDS II'
_diffrn_measurement_method 'rotation method, \w scans'
_diffrn_radiation_collimation '0.5 mm diameter, multiple pinhole'
_diffrn_radiation_monochromator 'plane graphite'
_diffrn_radiation_polarisn_norm 0
_diffrn_radiation_probe x-ray
_diffrn_radiation_type MoK\a
_diffrn_radiation_wavelength 0.71073
_diffrn_reflns_av_R_equivalents 0.0639
_diffrn_reflns_av_unetI/netI 0.0943
_diffrn_reflns_Laue_measured_fraction_full 0.994
_diffrn_reflns_Laue_measured_fraction_max 0.996
_diffrn_reflns_limit_h_max 25
_diffrn_reflns_limit_h_min -25
_diffrn_reflns_limit_k_max 14
_diffrn_reflns_limit_k_min -20
_diffrn_reflns_limit_l_max 14
_diffrn_reflns_limit_l_min -14
_diffrn_reflns_number 19503
_diffrn_reflns_point_group_measured_fraction_full 0.993
_diffrn_reflns_point_group_measured_fraction_max 0.994
_diffrn_reflns_theta_full 25.242
_diffrn_reflns_theta_max 29.493
_diffrn_reflns_theta_min 1.783
_diffrn_source 'sealed X-ray tube, 12 x 0.4 mm long-fine focus'
_diffrn_source_current 0.000
_diffrn_source_power 0.000
_diffrn_source_voltage 0
_exptl_absorpt_coefficient_mu 0.644
_exptl_absorpt_correction_T_max 0.9419
_exptl_absorpt_correction_T_min 0.8095
_exptl_absorpt_correction_type integration
_exptl_absorpt_process_details
;
STOE X-Red32, absorption correction by Gaussian integration, analogous to
P. Coppens, "The Evaluation of Absorption and Extinction in Single-Crystal
Structure Analysis", published in: F. R. Ahmed (Editor), "Crystallographic
Computing", Munksgaard, Copenhagen (1970), 255 - 270.
;
_exptl_crystal_colour 'clear colourless'
_exptl_crystal_colour_lustre clear
_exptl_crystal_colour_primary colourless
_exptl_crystal_density_diffrn 1.188
_exptl_crystal_description plate
_exptl_crystal_F_000 1038
_exptl_crystal_size_max 0.429
_exptl_crystal_size_mid 0.284
_exptl_crystal_size_min 0.088
_refine_diff_density_max 0.685
_refine_diff_density_min -0.287
_refine_diff_density_rms 0.089
_refine_ls_abs_structure_details
;
 Flack x determined using 1151 quotients [(I+)-(I-)]/[(I+)+(I-)]
 (Parsons, Flack and Wagner, Acta Cryst. B69 (2013) 249-259).
;
_refine_ls_abs_structure_Flack -0.012(15)
_refine_ls_extinction_method none
_refine_ls_goodness_of_fit_ref 0.983
_refine_ls_hydrogen_treatment constr
_refine_ls_matrix_type full
_refine_ls_number_parameters 329
_refine_ls_number_reflns 7672
_refine_ls_number_restraints 48
_refine_ls_restrained_S_all 0.983
_refine_ls_R_factor_all 0.1388
_refine_ls_R_factor_gt 0.0635
_refine_ls_shift/su_max 0.000
_refine_ls_shift/su_mean 0.000
_refine_ls_structure_factor_coef Fsqd
_refine_ls_weighting_details 'w=1/[\s^2^(Fo^2^)+(0.1082P)^2^] where P=(Fo^2^+2Fc^2^)/3'
_refine_ls_weighting_scheme calc
_refine_ls_wR_factor_gt 0.1590
_refine_ls_wR_factor_ref 0.1979
_reflns_Friedel_coverage 0.790
_reflns_Friedel_fraction_full 0.992
_reflns_Friedel_fraction_max 0.993
_reflns_number_gt 3984
_reflns_number_total 7672
_reflns_threshold_expression 'I > 2\s(I)'
_cod_data_source_file c9dt04082j2.cif
_cod_data_source_block bg298
_cod_depositor_comments 'Adding full bibliography for 7702984--7702988.cif.'
_cod_original_formula_sum 'C58 H61 Cl Ga N4 O0.50 P2'
_cod_database_code 7702985
_shelx_shelxl_version_number 2018/3
_shelx_space_group_comment
;
The symmetry employed for this shelxl refinement is uniquely defined
by the following loop, which should always be used as a source of
symmetry information in preference to the above space-group names.
They are only intended as comments.
;
_olex2_refinement_description
;
1. Fixed Uiso
 At 1.2 times of:
  All C(H) groups, All C(H,H) groups
 At 1.5 times of:
  All C(H,H,H) groups
2. Restrained distances
 C32-C31 \\sim C29-C30
 with sigma of 0.02
 O1-C31 \\sim O1-C29
 with sigma of 0.02
 C32-O1 \\sim O1-C30
 with sigma of 0.04
3. Uiso/Uaniso restraints and constraints
O1 \\sim C29 \\sim C30 \\sim C31 \\sim C32: within 2A with sigma of 0.04 and
sigma for terminal atoms of 0.08
4. Rigid body (RIGU) restrains
 O1, C29, C30, C31, C32
 with sigma for 1-2 distances of 0.004 and sigma for 1-3 distances of 0.004
5. Others
 Fixed Sof: O1(0.25) C29(0.25) H29A(0.25) H29B(0.25) C30(0.25) H30C(0.25)
 H30A(0.25) H30B(0.25) C31(0.25) H31A(0.25) H31B(0.25) C32(0.25) H32A(0.25)
 H32B(0.25) H32C(0.25)
6.a Free rotating group:
 O1(C29,C30,C31,C32)
6.b Ternary CH refined with riding coordinates:
 C1(H1), C9(H9)
6.c Secondary CH2 refined with riding coordinates:
 C29(H29A,H29B), C31(H31A,H31B)
6.d Me refined with riding coordinates:
 C30(H30C,H30A,H30B)
6.e Aromatic/amide H refined with riding coordinates:
 C3(H3), C4(H4), C5(H5), C6(H6), C7(H7), C11(H11), C12(H12), C13(H13),
 C14(H14), C15(H15), C18(H18), C19(H19), C20(H20), C21(H21), C22(H22), C24(H24),
  C25(H25), C26(H26), C27(H27), C28(H28)
6.f Idealised Me refined as rotating group:
 C8(H8A,H8B,H8C), C16(H16A,H16B,H16C), C32(H32A,H32B,H32C)
;
_olex2_diffrn_ambient_temperature_device 'Oxford Cryosystems'
_olex2_submission_special_instructions 'No special instructions were received'

loop_
_space_group_symop_operation_xyz
'x, y, z'
'-x, -y, z'
'-x+1/2, y+1/2, -z'
'x+1/2, -y+1/2, -z'

loop_
_atom_site_label
_atom_site_type_symbol
_atom_site_fract_x
_atom_site_fract_y
_atom_site_fract_z
_atom_site_U_iso_or_equiv
_atom_site_adp_type
_atom_site_occupancy
_atom_site_site_symmetry_order
_atom_site_calc_flag
_atom_site_refinement_flags_posn
_atom_site_refinement_flags_adp
_atom_site_refinement_flags_occupancy
_atom_site_disorder_assembly
_atom_site_disorder_group
Ga1 Ga 0.500000 0.500000 0.62609(8) 0.0433(3) Uani 1 2 d S T P . .
Cl1 Cl 0.500000 0.500000 0.84362(19) 0.0707(7) Uani 1 2 d S T P . .
P1 P 0.61473(9) 0.40137(13) 0.54422(17) 0.0465(4) Uani 1 1 d . . . . .
N1 N 0.5282(3) 0.3850(4) 0.5425(5) 0.0475(13) Uani 1 1 d . . . . .
N2 N 0.6120(3) 0.5055(5) 0.6018(4) 0.0483(11) Uani 1 1 d . . . . .
C1 C 0.4828(4) 0.3091(5) 0.4900(6) 0.0515(18) Uani 1 1 d . . . . .
H1 H 0.432110 0.328587 0.504136 0.062 Uiso 1 1 calc R . . . .
C2 C 0.4901(4) 0.2939(5) 0.3432(6) 0.0499(15) Uani 1 1 d . . . . .
C3 C 0.4816(5) 0.3679(6) 0.2606(8) 0.079(3) Uani 1 1 d . . . . .
H3 H 0.475216 0.427186 0.295488 0.095 Uiso 1 1 calc R . . . .
C4 C 0.4822(7) 0.3564(9) 0.1289(10) 0.109(4) Uani 1 1 d . . . . .
H4 H 0.474771 0.407677 0.074716 0.131 Uiso 1 1 calc R . . . .
C5 C 0.4937(8) 0.2694(9) 0.0727(9) 0.105(4) Uani 1 1 d . . . . .
H5 H 0.495665 0.261896 -0.017903 0.127 Uiso 1 1 calc R . . . .
C6 C 0.5019(7) 0.1973(7) 0.1529(8) 0.090(3) Uani 1 1 d . . . . .
H6 H 0.509162 0.138016 0.118871 0.108 Uiso 1 1 calc R . . . .
C7 C 0.4995(6) 0.2107(5) 0.2876(7) 0.0709(18) Uani 1 1 d . . . . .
H7 H 0.504721 0.159134 0.341906 0.085 Uiso 1 1 calc R . . . .
C8 C 0.4920(6) 0.2203(5) 0.5678(7) 0.075(2) Uani 1 1 d . . . . .
H8A H 0.541160 0.197875 0.558110 0.112 Uiso 1 1 calc GR . . . .
H8B H 0.458429 0.174227 0.535852 0.112 Uiso 1 1 calc GR . . . .
H8C H 0.482294 0.232322 0.658803 0.112 Uiso 1 1 calc GR . . . .
C9 C 0.6642(4) 0.5383(5) 0.7037(7) 0.0563(18) Uani 1 1 d . . . . .
H9 H 0.657791 0.500361 0.782755 0.068 Uiso 1 1 calc R . . . .
C10 C 0.7422(4) 0.5315(5) 0.6602(9) 0.065(2) Uani 1 1 d . . . . .
C11 C 0.7646(4) 0.5628(6) 0.5355(10) 0.073(2) Uani 1 1 d . . . . .
H11 H 0.729978 0.587051 0.478100 0.088 Uiso 1 1 calc R . . . .
C12 C 0.8360(6) 0.5583(8) 0.4973(14) 0.105(4) Uani 1 1 d . . . . .
H12 H 0.849333 0.583759 0.416805 0.126 Uiso 1 1 calc R . . . .
C13 C 0.8865(6) 0.5191(11) 0.5705(18) 0.129(6) Uani 1 1 d . . . . .
H13 H 0.933583 0.510996 0.538199 0.154 Uiso 1 1 calc R . . . .
C14 C 0.8690(6) 0.4901(11) 0.696(2) 0.134(5) Uani 1 1 d . . . . .
H14 H 0.905489 0.466971 0.750757 0.161 Uiso 1 1 calc R . . . .
C15 C 0.7938(5) 0.4955(8) 0.7441(11) 0.096(3) Uani 1 1 d . . . . .
H15 H 0.781339 0.475330 0.827899 0.116 Uiso 1 1 calc R . . . .
C16 C 0.6485(5) 0.6381(7) 0.7374(9) 0.075(2) Uani 1 1 d . . . . .
H16A H 0.658613 0.676717 0.662710 0.113 Uiso 1 1 calc GR . . . .
H16B H 0.678763 0.656933 0.809619 0.113 Uiso 1 1 calc GR . . . .
H16C H 0.597968 0.644489 0.761443 0.113 Uiso 1 1 calc GR . . . .
C17 C 0.6648(4) 0.3236(5) 0.6452(7) 0.0586(19) Uani 1 1 d . . . . .
C18 C 0.6325(5) 0.2917(6) 0.7616(8) 0.068(2) Uani 1 1 d . . . . .
H18 H 0.584230 0.307155 0.780142 0.081 Uiso 1 1 calc R . . . .
C19 C 0.6711(7) 0.2384(7) 0.8479(10) 0.098(3) Uani 1 1 d . . . . .
H19 H 0.650006 0.218445 0.926106 0.117 Uiso 1 1 calc R . . . .
C20 C 0.7422(8) 0.2146(8) 0.8167(15) 0.111(5) Uani 1 1 d . . . . .
H20 H 0.768125 0.175384 0.872424 0.134 Uiso 1 1 calc R . . . .
C21 C 0.7746(6) 0.2466(8) 0.7088(11) 0.092(3) Uani 1 1 d . . . . .
H21 H 0.823383 0.232719 0.692289 0.110 Uiso 1 1 calc R . . . .
C22 C 0.7363(4) 0.2992(6) 0.6233(10) 0.073(2) Uani 1 1 d . . . . .
H22 H 0.759145 0.319659 0.546960 0.088 Uiso 1 1 calc R . . . .
C23 C 0.6530(3) 0.3893(5) 0.3846(7) 0.0535(16) Uani 1 1 d . . . . .
C24 C 0.6687(4) 0.3059(6) 0.3301(8) 0.064(2) Uani 1 1 d . . . . .
H24 H 0.665339 0.252127 0.380435 0.076 Uiso 1 1 calc R . . . .
C25 C 0.6892(5) 0.3003(8) 0.2026(9) 0.082(3) Uani 1 1 d . . . . .
H25 H 0.702733 0.243101 0.167412 0.098 Uiso 1 1 calc R . . . .
C26 C 0.6903(6) 0.3791(8) 0.1243(10) 0.097(3) Uani 1 1 d . . . . .
H26 H 0.700756 0.373428 0.035328 0.116 Uiso 1 1 calc R . . . .
C27 C 0.6765(7) 0.4625(8) 0.1746(9) 0.098(4) Uani 1 1 d . . . . .
H27 H 0.679914 0.515570 0.122592 0.117 Uiso 1 1 calc R . . . .
C28 C 0.6572(5) 0.4692(6) 0.3046(8) 0.072(2) Uani 1 1 d . . . . .
H28 H 0.646696 0.527292 0.340388 0.086 Uiso 1 1 calc R . . . .
O1 O 0.9958(12) 0.5154(14) 0.0975(14) 0.066(7) Uani 0.25 1 d D U . A -1
C29 C 0.9387(16) 0.4579(19) 0.142(2) 0.092(10) Uani 0.25 1 d DG U . A -1
H29A H 0.928161 0.471137 0.233307 0.111 Uiso 0.25 1 calc R . . A -1
H29B H 0.952832 0.393128 0.134553 0.111 Uiso 0.25 1 calc R . . A -1
C30 C 0.8730(15) 0.476(2) 0.061(3) 0.115(18) Uani 0.25 1 d DG U . A -1
H30C H 0.833515 0.437213 0.089798 0.173 Uiso 0.25 1 calc R . . A -1
H30A H 0.859126 0.540208 0.068736 0.173 Uiso 0.25 1 calc R . . A -1
H30B H 0.883716 0.462454 -0.029695 0.173 Uiso 0.25 1 calc R . . A -1
C31 C 1.0550(14) 0.5161(19) 0.184(2) 0.075(9) Uani 0.25 1 d DG U . A -1
H31A H 1.069797 0.452757 0.203576 0.090 Uiso 0.25 1 calc R . . A -1
H31B H 1.040731 0.545617 0.266029 0.090 Uiso 0.25 1 calc R . . A -1
C32 C 1.1162(12) 0.567(3) 0.125(3) 0.108(15) Uani 0.25 1 d DG U . A -1
H32A H 1.151706 0.523590 0.092966 0.162 Uiso 0.25 1 calc GR . . A -1
H32B H 1.138392 0.606192 0.190531 0.162 Uiso 0.25 1 calc GR . . A -1
H32C H 1.098546 0.604625 0.054343 0.162 Uiso 0.25 1 calc GR . . A -1

loop_
_atom_site_aniso_label
_atom_site_aniso_U_11
_atom_site_aniso_U_22
_atom_site_aniso_U_33
_atom_site_aniso_U_23
_atom_site_aniso_U_13
_atom_site_aniso_U_12
Ga1 0.0445(4) 0.0429(5) 0.0423(4) 0.000 0.000 0.0029(5)
Cl1 0.0807(15) 0.0893(19) 0.0422(10) 0.000 0.000 0.0001(19)
P1 0.0466(9) 0.0431(10) 0.0499(9) -0.0025(8) -0.0012(7) 0.0049(8)
N1 0.051(3) 0.042(3) 0.049(3) 0.001(3) -0.003(2) 0.001(2)
N2 0.045(2) 0.047(3) 0.053(3) -0.009(3) -0.003(2) -0.002(3)
C1 0.055(5) 0.045(4) 0.054(3) -0.003(3) -0.004(3) -0.007(3)
C2 0.051(4) 0.044(3) 0.055(3) -0.002(3) -0.001(3) -0.004(3)
C3 0.111(8) 0.061(5) 0.065(5) 0.004(4) -0.005(5) -0.013(5)
C4 0.149(11) 0.107(8) 0.071(5) 0.028(6) -0.029(7) -0.030(8)
C5 0.118(9) 0.131(10) 0.067(5) -0.015(6) 0.013(7) -0.046(9)
C6 0.100(6) 0.092(7) 0.078(5) -0.029(5) 0.009(7) -0.020(7)
C7 0.084(5) 0.060(4) 0.069(4) -0.005(3) 0.009(6) -0.004(5)
C8 0.111(7) 0.050(4) 0.064(4) 0.006(3) -0.006(6) -0.012(5)
C9 0.054(4) 0.062(5) 0.053(4) -0.010(3) -0.009(3) 0.002(3)
C10 0.056(4) 0.046(4) 0.092(6) -0.009(4) -0.016(4) -0.001(3)
C11 0.055(4) 0.071(6) 0.093(6) -0.004(5) 0.008(4) -0.004(4)
C12 0.065(6) 0.087(8) 0.164(12) -0.035(7) 0.036(7) -0.024(6)
C13 0.059(6) 0.104(12) 0.222(17) -0.058(11) 0.003(9) -0.003(7)
C14 0.076(7) 0.091(9) 0.236(16) -0.007(13) -0.059(9) 0.016(7)
C15 0.066(5) 0.089(7) 0.135(8) 0.006(9) -0.035(5) -0.001(6)
C16 0.075(5) 0.077(6) 0.073(5) -0.028(5) -0.016(5) 0.006(5)
C17 0.070(5) 0.048(4) 0.058(4) -0.012(3) -0.020(4) 0.016(3)
C18 0.086(6) 0.055(5) 0.062(4) 0.000(4) -0.013(4) 0.009(4)
C19 0.140(10) 0.075(7) 0.078(6) 0.006(5) -0.025(6) 0.017(6)
C20 0.141(11) 0.070(7) 0.123(9) -0.029(7) -0.066(9) 0.041(7)
C21 0.085(7) 0.098(8) 0.092(7) -0.033(6) -0.033(6) 0.040(6)
C22 0.054(4) 0.069(5) 0.095(6) -0.004(5) -0.019(5) 0.011(4)
C23 0.045(3) 0.058(4) 0.057(4) -0.006(4) 0.004(3) 0.004(3)
C24 0.062(4) 0.061(5) 0.068(5) -0.018(4) -0.001(4) 0.007(4)
C25 0.068(5) 0.093(7) 0.083(6) -0.030(6) 0.018(5) 0.014(5)
C26 0.119(8) 0.102(9) 0.069(5) -0.013(6) 0.027(6) -0.029(7)
C27 0.144(10) 0.081(7) 0.068(5) -0.008(5) 0.026(6) -0.045(6)
C28 0.086(5) 0.058(5) 0.072(5) -0.009(4) 0.013(4) -0.023(4)
O1 0.066(9) 0.052(19) 0.080(9) 0.025(10) -0.009(13) 0.026(12)
C29 0.136(17) 0.10(2) 0.036(16) -0.036(15) 0.003(15) -0.033(18)
C30 0.10(2) 0.10(4) 0.15(4) 0.03(3) 0.00(2) -0.02(2)
C31 0.097(15) 0.08(2) 0.050(15) 0.004(16) -0.011(13) 0.034(15)
C32 0.057(15) 0.14(4) 0.12(3) 0.02(3) -0.04(2) 0.011(18)

loop_
_atom_type_symbol
_atom_type_description
_atom_type_scat_dispersion_real
_atom_type_scat_dispersion_imag
_atom_type_scat_source
C C 0.0033 0.0016 'International Tables Vol C Tables 4.2.6.8 and 6.1.1.4'
H H 0.0000 0.0000 'International Tables Vol C Tables 4.2.6.8 and 6.1.1.4'
Cl Cl 0.1484 0.1585 'International Tables Vol C Tables 4.2.6.8 and 6.1.1.4'
Ga Ga 0.2307 1.6083 'International Tables Vol C Tables 4.2.6.8 and 6.1.1.4'
N N 0.0061 0.0033 'International Tables Vol C Tables 4.2.6.8 and 6.1.1.4'
O O 0.0106 0.0060 'International Tables Vol C Tables 4.2.6.8 and 6.1.1.4'
P P 0.1023 0.0942 'International Tables Vol C Tables 4.2.6.8 and 6.1.1.4'

loop_
_geom_angle_atom_site_label_1
_geom_angle_atom_site_label_2
_geom_angle_atom_site_label_3
_geom_angle
_geom_angle_site_symmetry_1
_geom_angle_site_symmetry_3
N1 Ga1 Cl1 116.17(16) . .
N1 Ga1 Cl1 116.17(16) 2_665 .
N1 Ga1 N1 127.7(3) . 2_665
N1 Ga1 N2 100.4(2) 2_665 .
N1 Ga1 N2 73.4(2) . .
N1 Ga1 N2 100.4(2) . 2_665
N1 Ga1 N2 73.4(2) 2_665 2_665
N2 Ga1 Cl1 96.88(13) 2_665 .
N2 Ga1 Cl1 96.88(13) . .
N2 Ga1 N2 166.2(3) . 2_665
N1 P1 N2 96.4(3) . .
N1 P1 C17 115.1(4) . .
N1 P1 C23 111.4(3) . .
N2 P1 C17 113.0(3) . .
N2 P1 C23 115.9(3) . .
C17 P1 C23 105.4(3) . .
P1 N1 Ga1 97.7(3) . .
C1 N1 Ga1 130.1(4) . .
C1 N1 P1 132.2(5) . .
P1 N2 Ga1 92.2(3) . .
C9 N2 Ga1 124.4(4) . .
C9 N2 P1 122.0(5) . .
N1 C1 C2 114.6(5) . .
N1 C1 C8 111.9(6) . .
C8 C1 C2 112.6(6) . .
C3 C2 C1 119.0(6) . .
C7 C2 C1 124.0(6) . .
C7 C2 C3 116.8(7) . .
C4 C3 C2 121.0(9) . .
C3 C4 C5 121.3(10) . .
C6 C5 C4 117.7(9) . .
C5 C6 C7 119.8(9) . .
C2 C7 C6 123.3(8) . .
N2 C9 C10 112.6(6) . .
N2 C9 C16 109.9(6) . .
C10 C9 C16 108.2(7) . .
C11 C10 C9 121.5(7) . .
C15 C10 C9 119.7(8) . .
C15 C10 C11 118.8(8) . .
C12 C11 C10 121.4(10) . .
C13 C12 C11 122.0(13) . .
C12 C13 C14 119.5(12) . .
C13 C14 C15 120.7(11) . .
C10 C15 C14 117.3(11) . .
C18 C17 P1 118.6(6) . .
C22 C17 P1 123.9(7) . .
C22 C17 C18 117.2(7) . .
C19 C18 C17 120.7(9) . .
C18 C19 C20 118.5(11) . .
C21 C20 C19 121.6(10) . .
C20 C21 C22 119.8(10) . .
C21 C22 C17 122.1(10) . .
C24 C23 P1 123.0(6) . .
C24 C23 C28 118.3(7) . .
C28 C23 P1 118.0(6) . .
C23 C24 C25 120.4(9) . .
C24 C25 C26 120.5(9) . .
C27 C26 C25 120.9(9) . .
C26 C27 C28 118.9(10) . .
C27 C28 C23 120.9(8) . .
C31 O1 C29 112.0 . .
O1 C29 C30 108.6 . .
O1 C31 C32 109.6 . .

loop_
_geom_bond_atom_site_label_1
_geom_bond_atom_site_label_2
_geom_bond_distance
_geom_bond_site_symmetry_2
Ga1 Cl1 2.240(2) .
Ga1 N1 1.950(6) 2_665
Ga1 N1 1.950(6) .
Ga1 N2 2.087(5) 2_665
Ga1 N2 2.087(5) .
P1 N1 1.617(6) .
P1 N2 1.625(7) .
P1 C17 1.793(7) .
P1 C23 1.798(7) .
N1 C1 1.486(8) .
N2 C9 1.503(8) .
C1 C2 1.534(9) .
C1 C8 1.528(10) .
C2 C3 1.380(11) .
C2 C7 1.348(10) .
C3 C4 1.367(12) .
C4 C5 1.407(16) .
C5 C6 1.341(15) .
C6 C7 1.401(11) .
C9 C10 1.514(10) .
C9 C16 1.519(11) .
C10 C11 1.423(13) .
C10 C15 1.388(11) .
C11 C12 1.379(12) .
C12 C13 1.33(2) .
C13 C14 1.40(2) .
C14 C15 1.477(17) .
C17 C18 1.416(11) .
C17 C22 1.386(11) .
C18 C19 1.378(12) .
C19 C20 1.397(16) .
C20 C21 1.344(18) .
C21 C22 1.363(13) .
C23 C24 1.366(10) .
C23 C28 1.425(11) .
C24 C25 1.369(12) .
C25 C26 1.400(15) .
C26 C27 1.343(14) .
C27 C28 1.390(13) .
O1 C29 1.4212 .
O1 C31 1.4133 .
C29 C30 1.4992 .
C31 C32 1.4816 .
